data_9005799
loop_
_publ_author_name
'Endo, S.'
'Akai, T.'
'Akahama, Y.'
'Wakatsuki, M.'
'Nakamura, T.'
'Tomii, Y.'
'Koto, K.'
'Ito, Y.'
'Tokonami, M.'

_publ_section_title
;
 High temperature X-ray study of single crystal stishovite
 synthesized with Li2WO4 as flux
 Sample: T = 300 C
;
_journal_name_full 'Physics and Chemistry of Minerals'
_journal_page_first 146
_journal_page_last 151
_journal_paper_doi 10.1007/BF00308155
_journal_volume 13
_journal_year 1986
_chemical_formula_sum 'O2 Si'
_chemical_name_mineral Stishovite
_space_group_IT_number 136
_symmetry_space_group_name_Hall '-P 4n 2n'
_symmetry_space_group_name_H-M 'P 42/m n m'
_cell_angle_alpha 90
_cell_angle_beta 90
_cell_angle_gamma 90
_cell_length_a 4.1898
_cell_length_b 4.1898
_cell_length_c 2.6694
_cell_formula_units_Z 2
_cell_volume 46.860
_database_code_amcsd 0007381
_diffrn_ambient_temperature 573.15
_exptl_crystal_density_diffrn 4.258
_exptl_crystal_thermal_history 'synthesized with Li2WO4 as flux Sample: T = 300 C'
_cod_original_formula_sum 'Si O2'
_cod_database_code 9005799

loop_
_space_group_symop_operation_xyz
x,y,z
-y,-x,z
y,x,-z
1/2+y,1/2-x,1/2-z
1/2-y,1/2+x,1/2+z
1/2+x,1/2-y,1/2+z
1/2-x,1/2+y,1/2-z
x,y,-z
-x,-y,z
y,x,z
-y,-x,-z
1/2-y,1/2+x,1/2-z
1/2+y,1/2-x,1/2+z
1/2-x,1/2+y,1/2+z
1/2+x,1/2-y,1/2-z
-x,-y,-z

loop_
_atom_site_aniso_label
_atom_site_aniso_U_11
_atom_site_aniso_U_22
_atom_site_aniso_U_33
_atom_site_aniso_U_12
_atom_site_aniso_U_13
_atom_site_aniso_U_23
Si 0.00471 0.00471 0.00209 -0.00062 0.00000 0.00000
O 0.00551 0.00551 0.00390 -0.00276 0.00000 0.00000

loop_
_atom_site_label
_atom_site_fract_x
_atom_site_fract_y
_atom_site_fract_z
_atom_site_U_iso_or_equiv
Si 0.00000 0.00000 0.00000 0.00393
O 0.30570 0.30570 0.00000 0.00481

loop_
_cod_related_entry_id
_cod_related_entry_database
_cod_related_entry_code
1 ChemSpider 21241293
2 AMCSD 0007381
